data_4334949
loop_
_publ_author_name
'Kati Rosenstengel'
'Axel Schulz'
'Alexander Villinger'

_publ_contact_author_address
;
Universit\"at Rostock
Institut f\"ur Chemie
Abteilung f\"ur Anorganische Chemie
Albert-Einstein-Strasse 3a 
18059 Rostock
Bundesrepublik Deutschland
;
_publ_contact_author_email
;
axel.schulz@uni-rostock.de, alexander.villinger@uni-rostock.de'
;
_publ_contact_author_fax '+49 (0)381/498-6382'
_publ_contact_author_name 'Axel Schulz, Alexander Villinger'
_publ_contact_author_phone '+49 (0)381/498-6400 or 6403'
_publ_section_title
;
 Solid State Structure of Bi(N3)3, Bi(N3)3.Solvates and the Structural
 Dynamics in the [Bi(N3)6]3- Anion
;
_journal_name_full 'Inorganic Chemistry'
_journal_page_first 6110
_journal_page_last 6126
_journal_paper_doi 10.1021/ic400493v
_journal_volume 52
_journal_year 2013
_chemical_formula_moiety '3(C24 H20 P +), Bi N18 3-'
_chemical_formula_sum 'C72 H60 Bi N18 P3'
_chemical_formula_weight 1479.27
_chemical_name_systematic
;
 ?
;
_space_group_IT_number 14
_symmetry_cell_setting monoclinic
_symmetry_Int_Tables_number 14
_symmetry_space_group_name_Hall '-P 2yn'
_symmetry_space_group_name_H-M 'P 1 21/n 1'
_atom_sites_solution_hydrogens geom
_atom_sites_solution_primary direct
_atom_sites_solution_secondary difmap
_audit_author_name 'Villinger, A.; Rosenstengel, K.'
_audit_creation_method SHELXL-97
_cell_angle_alpha 90.00
_cell_angle_beta 97.052(2)
_cell_angle_gamma 90.00
_cell_formula_units_Z 4
_cell_length_a 13.4467(5)
_cell_length_b 22.8019(10)
_cell_length_c 22.2085(9)
_cell_measurement_reflns_used 9804
_cell_measurement_temperature 283(2)
_cell_measurement_theta_max 46.845
_cell_measurement_theta_min 4.837
_cell_volume 6757.8(5)
_computing_cell_refinement 'Bruker Apex V7.51A'
_computing_data_collection 'Bruker Apex V7.51A'
_computing_data_reduction 'Bruker SAINT'
_computing_molecular_graphics 'ORTEP-3v2.01 (Farrugia, 1997)'
_computing_publication_material SHELXL-97
_computing_structure_refinement 'SHELXL-97 (Sheldrick, 1997)'
_computing_structure_solution 'SHELXS-97 (Sheldrick, 1997)'
_diffrn_ambient_temperature 283(2)
_diffrn_measured_fraction_theta_full 0.999
_diffrn_measured_fraction_theta_max 0.999
_diffrn_measurement_device_type 'Bruker-Nonius Apex X8-CCD-diffractometer'
_diffrn_measurement_method 'phi and omega scans'
_diffrn_radiation_monochromator graphite
_diffrn_radiation_source 'sealed tube'
_diffrn_radiation_type MoK\a
_diffrn_radiation_wavelength 0.71073
_diffrn_reflns_av_R_equivalents 0.0479
_diffrn_reflns_av_sigmaI/netI 0.0652
_diffrn_reflns_limit_h_max 18
_diffrn_reflns_limit_h_min -20
_diffrn_reflns_limit_k_max 34
_diffrn_reflns_limit_k_min -33
_diffrn_reflns_limit_l_max 33
_diffrn_reflns_limit_l_min -33
_diffrn_reflns_number 119530
_diffrn_reflns_theta_full 32.00
_diffrn_reflns_theta_max 32.00
_diffrn_reflns_theta_min 2.59
_exptl_absorpt_coefficient_mu 2.737
_exptl_absorpt_correction_T_max 0.7347
_exptl_absorpt_correction_T_min 0.3302
_exptl_absorpt_correction_type multi-scan
_exptl_absorpt_process_details '(SADABS; Sheldrick, 2004)'
_exptl_crystal_colour yellow
_exptl_crystal_density_diffrn 1.454
_exptl_crystal_description block
_exptl_crystal_F_000 2984
_exptl_crystal_size_max 0.52
_exptl_crystal_size_mid 0.22
_exptl_crystal_size_min 0.12
_refine_diff_density_max 1.197
_refine_diff_density_min -0.905
_refine_diff_density_rms 0.066
_refine_ls_extinction_method none
_refine_ls_goodness_of_fit_ref 0.991
_refine_ls_hydrogen_treatment constr
_refine_ls_matrix_type full
_refine_ls_number_parameters 885
_refine_ls_number_reflns 23430
_refine_ls_number_restraints 6
_refine_ls_restrained_S_all 0.991
_refine_ls_R_factor_all 0.1134
_refine_ls_R_factor_gt 0.0407
_refine_ls_shift/su_max 0.003
_refine_ls_shift/su_mean 0.000
_refine_ls_structure_factor_coef Fsqd
_refine_ls_weighting_details 'calc w=1/[\s^2^(Fo^2^)+(0.0261P)^2^+2.4335P] where P=(Fo^2^+2Fc^2^)/3'
_refine_ls_weighting_scheme calc
_refine_ls_wR_factor_gt 0.0634
_refine_ls_wR_factor_ref 0.0786
_reflns_number_gt 12475
_reflns_number_total 23430
_reflns_threshold_expression >2\s(I)
_cod_data_source_file ic400493v_si_002_26.cif
_cod_data_source_block kr11_20_283K
_cod_original_sg_symbol_H-M 'P 21/n'
_cod_database_code 4334949

loop_
_symmetry_equiv_pos_as_xyz
'x, y, z'
'-x+1/2, y+1/2, -z+1/2'
'-x, -y, -z'
'x-1/2, -y-1/2, z-1/2'

loop_
_atom_site_label
_atom_site_type_symbol
_atom_site_fract_x
_atom_site_fract_y
_atom_site_fract_z
_atom_site_U_iso_or_equiv
_atom_site_adp_type
_atom_site_occupancy
_atom_site_symmetry_multiplicity
_atom_site_calc_flag
_atom_site_refinement_flags
_atom_site_disorder_assembly
_atom_site_disorder_group
N1 N 0.9278(3) 0.71617(14) 0.23709(18) 0.1043(11) Uani 1 1 d D A .
N2 N 1.0079(3) 0.70106(14) 0.22943(13) 0.0811(9) Uani 1 1 d D . .
N3 N 1.0866(3) 0.6893(2) 0.2235(2) 0.1490(19) Uani 1 1 d D . .
N4A N 0.8844(18) 0.5811(10) 0.3058(9) 0.075(4) Uani 0.49(3) 1 d PD A 1
N5A N 0.9560(8) 0.5555(10) 0.2930(7) 0.056(4) Uani 0.49(3) 1 d PD A 1
N6A N 1.0257(13) 0.5319(13) 0.2842(5) 0.130(8) Uani 0.49(3) 1 d PD A 1
N4B N 0.8715(12) 0.5677(11) 0.2898(9) 0.077(5) Uani 0.51(3) 1 d PD A 2
N5B N 0.9594(10) 0.5744(9) 0.3025(11) 0.078(5) Uani 0.51(3) 1 d PD A 2
N6B N 1.0431(9) 0.5727(9) 0.3107(14) 0.157(8) Uani 0.51(3) 1 d PD A 2
N7 N 0.6513(3) 0.58090(16) 0.23688(15) 0.0989(11) Uani 1 1 d . A .
N8 N 0.5833(2) 0.57717(11) 0.19865(13) 0.0637(7) Uani 1 1 d . . .
N9 N 0.5162(3) 0.57115(18) 0.16397(16) 0.1135(13) Uani 1 1 d . . .
N10 N 0.6918(2) 0.70578(16) 0.15515(14) 0.0855(9) Uani 1 1 d . A .
N11 N 0.7104(3) 0.75512(17) 0.14677(12) 0.0914(10) Uani 1 1 d . . .
N12 N 0.7264(5) 0.80301(19) 0.13736(18) 0.165(2) Uani 1 1 d . . .
N13 N 0.8582(2) 0.59845(12) 0.15432(13) 0.0758(8) Uani 1 1 d . A .
N14 N 0.87731(18) 0.62548(13) 0.11107(14) 0.0646(7) Uani 1 1 d . . .
N15 N 0.8949(2) 0.64981(15) 0.06843(15) 0.0937(10) Uani 1 1 d . . .
N16A N 0.7046(13) 0.6656(7) 0.3399(8) 0.0948(16) Uani 0.252(6) 1 d PD A 1
N17A N 0.6731(18) 0.7039(9) 0.3663(10) 0.0734(12) Uani 0.252(6) 1 d PD A 1
N18A N 0.6242(14) 0.7356(8) 0.3864(8) 0.149(3) Uani 0.252(6) 1 d PD A 1
N16B N 0.7379(3) 0.70560(19) 0.3135(2) 0.0948(16) Uani 0.748(6) 1 d P A 2
N17B N 0.6807(5) 0.6915(3) 0.3485(2) 0.0734(12) Uani 0.748(6) 1 d P A 2
N18B N 0.6249(6) 0.6834(4) 0.3801(3) 0.149(3) Uani 0.748(6) 1 d P A 2
Bi1 Bi 0.790062(7) 0.647920(4) 0.234617(5) 0.04924(4) Uani 1 1 d . . .
P1 P 0.87623(5) 0.85082(3) 0.45298(3) 0.04795(16) Uani 1 1 d . . .
C1 C 0.7962(2) 0.86159(13) 0.51097(13) 0.0577(7) Uani 1 1 d . . .
C2 C 0.8265(2) 0.89131(12) 0.56371(13) 0.0570(7) Uani 1 1 d . . .
H2 H 0.8914 0.9060 0.5710 0.068 Uiso 1 1 calc R . .
C3 C 0.7601(3) 0.89947(15) 0.60632(15) 0.0743(9) Uani 1 1 d . . .
H3 H 0.7805 0.9197 0.6421 0.089 Uiso 1 1 calc R . .
C4 C 0.6644(3) 0.87768(18) 0.5956(2) 0.0871(12) Uani 1 1 d . . .
H4 H 0.6197 0.8836 0.6238 0.104 Uiso 1 1 calc R . .
C5 C 0.6350(3) 0.8474(2) 0.5437(2) 0.0996(13) Uani 1 1 d . . .
H5 H 0.5707 0.8317 0.5373 0.119 Uiso 1 1 calc R . .
C6 C 0.6992(3) 0.83974(19) 0.50042(17) 0.0954(13) Uani 1 1 d . . .
H6 H 0.6778 0.8201 0.4645 0.114 Uiso 1 1 calc R . .
C7 C 0.81084(19) 0.87780(13) 0.38349(12) 0.0496(6) Uani 1 1 d . . .
C8 C 0.7889(2) 0.93730(14) 0.37855(14) 0.0659(8) Uani 1 1 d . . .
H8 H 0.8093 0.9624 0.4108 0.079 Uiso 1 1 calc R . .
C9 C 0.7373(3) 0.95913(16) 0.32624(17) 0.0779(10) Uani 1 1 d . . .
H9 H 0.7231 0.9990 0.3230 0.093 Uiso 1 1 calc R . .
C10 C 0.7066(2) 0.9227(2) 0.27907(16) 0.0811(11) Uani 1 1 d . . .
H10 H 0.6719 0.9378 0.2437 0.097 Uiso 1 1 calc R . .
C11 C 0.7264(2) 0.86405(18) 0.28335(15) 0.0762(10) Uani 1 1 d . . .
H11 H 0.7048 0.8395 0.2510 0.091 Uiso 1 1 calc R . .
C12 C 0.7788(2) 0.84082(14) 0.33591(13) 0.0599(8) Uani 1 1 d . . .
H12 H 0.7920 0.8008 0.3389 0.072 Uiso 1 1 calc R . .
C13 C 0.9059(2) 0.77468(12) 0.44704(12) 0.0522(7) Uani 1 1 d . . .
C14 C 0.8768(3) 0.73266(16) 0.48566(16) 0.0915(12) Uani 1 1 d . . .
H14 H 0.8381 0.7429 0.5160 0.110 Uiso 1 1 calc R . .
C15 C 0.9059(4) 0.67488(18) 0.4790(2) 0.1182(17) Uani 1 1 d . . .
H15 H 0.8876 0.6467 0.5059 0.142 Uiso 1 1 calc R . .
C16 C 0.9596(4) 0.65868(16) 0.4349(2) 0.0965(13) Uani 1 1 d . . .
H16 H 0.9764 0.6195 0.4305 0.116 Uiso 1 1 calc R . .
C17 C 0.9893(3) 0.69951(15) 0.39662(17) 0.0811(10) Uani 1 1 d . . .
H17 H 1.0274 0.6885 0.3662 0.097 Uiso 1 1 calc R . .
C18 C 0.9630(2) 0.75721(14) 0.40282(15) 0.0709(9) Uani 1 1 d . . .
H18 H 0.9842 0.7851 0.3766 0.085 Uiso 1 1 calc R . .
C19 C 0.99279(19) 0.88917(11) 0.47158(11) 0.0443(6) Uani 1 1 d . . .
C20 C 1.0260(2) 0.93091(12) 0.43327(13) 0.0580(7) Uani 1 1 d . . .
H20 H 0.9866 0.9411 0.3975 0.070 Uiso 1 1 calc R . .
C21 C 1.1179(3) 0.95709(14) 0.44870(16) 0.0720(9) Uani 1 1 d . . .
H21 H 1.1408 0.9847 0.4229 0.086 Uiso 1 1 calc R . .
C22 C 1.1760(2) 0.94280(16) 0.50176(17) 0.0747(10) Uani 1 1 d . . .
H22 H 1.2376 0.9611 0.5120 0.090 Uiso 1 1 calc R . .
C23 C 1.1434(2) 0.90177(16) 0.53964(14) 0.0686(9) Uani 1 1 d . . .
H23 H 1.1827 0.8923 0.5758 0.082 Uiso 1 1 calc R . .
C24 C 1.0527(2) 0.87435(13) 0.52453(12) 0.0535(7) Uani 1 1 d . . .
H24 H 1.0315 0.8458 0.5500 0.064 Uiso 1 1 calc R . .
P2 P 0.20054(5) 0.95962(3) 0.06672(3) 0.03663(14) Uani 1 1 d . . .
C25 C 0.33047(18) 0.94148(11) 0.08704(10) 0.0406(6) Uani 1 1 d . . .
C26 C 0.3590(2) 0.89297(14) 0.12169(14) 0.0649(8) Uani 1 1 d . . .
H26 H 0.3107 0.8688 0.1352 0.078 Uiso 1 1 calc R . .
C27 C 0.4594(2) 0.88026(16) 0.13632(16) 0.0810(10) Uani 1 1 d . . .
H27 H 0.4785 0.8474 0.1597 0.097 Uiso 1 1 calc R . .
C28 C 0.5309(2) 0.91567(16) 0.11669(15) 0.0727(9) Uani 1 1 d . . .
H28 H 0.5984 0.9065 0.1261 0.087 Uiso 1 1 calc R . .
C29 C 0.5034(2) 0.96421(15) 0.08351(15) 0.0686(9) Uani 1 1 d . . .
H29 H 0.5522 0.9888 0.0711 0.082 Uiso 1 1 calc R . .
C30 C 0.4033(2) 0.97740(13) 0.06806(13) 0.0565(7) Uani 1 1 d . . .
H30 H 0.3849 1.0105 0.0449 0.068 Uiso 1 1 calc R . .
C31 C 0.19147(17) 0.99271(11) -0.00719(10) 0.0382(5) Uani 1 1 d . . .
C32 C 0.22715(19) 0.96276(12) -0.05499(11) 0.0509(7) Uani 1 1 d . . .
H32 H 0.2516 0.9248 -0.0493 0.061 Uiso 1 1 calc R . .
C33 C 0.2261(2) 0.98968(15) -0.11094(12) 0.0606(8) Uani 1 1 d . . .
H33 H 0.2485 0.9695 -0.1431 0.073 Uiso 1 1 calc R . .
C34 C 0.1920(2) 1.04616(16) -0.11881(13) 0.0635(8) Uani 1 1 d . . .
H34 H 0.1923 1.0643 -0.1563 0.076 Uiso 1 1 calc R . .
C35 C 0.1577(2) 1.07601(13) -0.07241(13) 0.0598(8) Uani 1 1 d . . .
H35 H 0.1353 1.1144 -0.0783 0.072 Uiso 1 1 calc R . .
C36 C 0.15607(18) 1.04949(11) -0.01679(11) 0.0458(6) Uani 1 1 d . . .
H36 H 0.1311 1.0698 0.0145 0.055 Uiso 1 1 calc R . .
C37 C 0.16309(18) 1.01131(10) 0.12069(10) 0.0391(5) Uani 1 1 d . . .
C38 C 0.0624(2) 1.02584(12) 0.11984(11) 0.0493(6) Uani 1 1 d . . .
H38 H 0.0141 1.0071 0.0930 0.059 Uiso 1 1 calc R . .
C39 C 0.0345(2) 1.06803(12) 0.15889(13) 0.0581(7) Uani 1 1 d . . .
H39 H -0.0327 1.0780 0.1582 0.070 Uiso 1 1 calc R . .
C40 C 0.1057(3) 1.09538(12) 0.19886(13) 0.0620(8) Uani 1 1 d . . .
H40 H 0.0866 1.1242 0.2248 0.074 Uiso 1 1 calc R . .
C41 C 0.2044(3) 1.08060(13) 0.20083(12) 0.0622(8) Uani 1 1 d . . .
H41 H 0.2520 1.0989 0.2285 0.075 Uiso 1 1 calc R . .
C42 C 0.2341(2) 1.03818(12) 0.16152(11) 0.0515(7) Uani 1 1 d . . .
H42 H 0.3013 1.0281 0.1629 0.062 Uiso 1 1 calc R . .
C43 C 0.12414(17) 0.89490(10) 0.06646(11) 0.0390(5) Uani 1 1 d . . .
C44 C 0.0933(2) 0.86472(12) 0.01341(13) 0.0580(7) Uani 1 1 d . . .
H44 H 0.1096 0.8787 -0.0235 0.070 Uiso 1 1 calc R . .
C45 C 0.0382(3) 0.81386(14) 0.01524(15) 0.0756(10) Uani 1 1 d . . .
H45 H 0.0174 0.7937 -0.0205 0.091 Uiso 1 1 calc R . .
C46 C 0.0137(2) 0.79270(13) 0.06951(15) 0.0683(9) Uani 1 1 d . . .
H46 H -0.0232 0.7583 0.0705 0.082 Uiso 1 1 calc R . .
C47 C 0.0438(2) 0.82247(13) 0.12202(13) 0.0574(7) Uani 1 1 d . . .
H47 H 0.0271 0.8082 0.1587 0.069 Uiso 1 1 calc R . .
C48 C 0.0983(2) 0.87316(12) 0.12105(12) 0.0492(6) Uani 1 1 d . . .
H48 H 0.1182 0.8931 0.1570 0.059 Uiso 1 1 calc R . .
P3 P 0.30254(5) 0.83286(3) 0.33032(3) 0.04028(15) Uani 1 1 d . . .
C49 C 0.27890(19) 0.78099(10) 0.38761(10) 0.0417(6) Uani 1 1 d . . .
C50 C 0.3026(3) 0.72314(13) 0.38197(14) 0.0820(11) Uani 1 1 d . . .
H50 H 0.3326 0.7103 0.3488 0.098 Uiso 1 1 calc R . .
C51 C 0.2816(4) 0.68368(16) 0.42617(17) 0.1096(16) Uani 1 1 d . . .
H51 H 0.2954 0.6441 0.4216 0.132 Uiso 1 1 calc R . .
C52 C 0.2412(3) 0.70206(15) 0.47595(14) 0.0750(9) Uani 1 1 d . . .
H52 H 0.2295 0.6754 0.5060 0.090 Uiso 1 1 calc R . .
C53 C 0.2180(2) 0.75925(14) 0.48168(13) 0.0643(8) Uani 1 1 d . . .
H53 H 0.1911 0.7720 0.5160 0.077 Uiso 1 1 calc R . .
C54 C 0.2339(2) 0.79853(13) 0.43711(12) 0.0592(8) Uani 1 1 d . . .
H54 H 0.2141 0.8374 0.4403 0.071 Uiso 1 1 calc R . .
C55 C 0.18550(19) 0.86745(10) 0.30343(10) 0.0410(6) Uani 1 1 d . . .
C56 C 0.1004(2) 0.83260(12) 0.29115(12) 0.0501(7) Uani 1 1 d . . .
H56 H 0.1050 0.7921 0.2959 0.060 Uiso 1 1 calc R . .
C57 C 0.0089(2) 0.85839(15) 0.27177(13) 0.0620(8) Uani 1 1 d . . .
H57 H -0.0479 0.8352 0.2630 0.074 Uiso 1 1 calc R . .
C58 C 0.0017(2) 0.91822(16) 0.26548(13) 0.0655(9) Uani 1 1 d . . .
H58 H -0.0602 0.9354 0.2531 0.079 Uiso 1 1 calc R . .
C59 C 0.0847(3) 0.95259(14) 0.27723(13) 0.0657(8) Uani 1 1 d . . .
H59 H 0.0792 0.9930 0.2724 0.079 Uiso 1 1 calc R . .
C60 C 0.1769(2) 0.92785(12) 0.29624(12) 0.0519(7) Uani 1 1 d . . .
H60 H 0.2332 0.9516 0.3042 0.062 Uiso 1 1 calc R . .
C61 C 0.35327(19) 0.79421(11) 0.27075(11) 0.0428(6) Uani 1 1 d . . .
C62 C 0.4549(2) 0.78069(13) 0.27827(13) 0.0589(7) Uani 1 1 d . . .
H62 H 0.4963 0.7949 0.3117 0.071 Uiso 1 1 calc R . .
C63 C 0.4944(2) 0.74596(14) 0.23576(14) 0.0660(8) Uani 1 1 d . . .
H63 H 0.5623 0.7368 0.2407 0.079 Uiso 1 1 calc R . .
C64 C 0.4336(3) 0.72524(13) 0.18688(15) 0.0690(9) Uani 1 1 d . . .
H64 H 0.4603 0.7017 0.1587 0.083 Uiso 1 1 calc R . .
C65 C 0.3340(3) 0.73862(13) 0.17884(13) 0.0649(8) Uani 1 1 d . . .
H65 H 0.2935 0.7246 0.1449 0.078 Uiso 1 1 calc R . .
C66 C 0.2925(2) 0.77302(12) 0.22090(11) 0.0502(7) Uani 1 1 d . . .
H66 H 0.2245 0.7817 0.2155 0.060 Uiso 1 1 calc R . .
C67 C 0.3897(2) 0.88797(12) 0.35983(12) 0.0504(7) Uani 1 1 d . . .
C68 C 0.4195(2) 0.89370(14) 0.42104(15) 0.0704(9) Uani 1 1 d . . .
H68 H 0.3978 0.8670 0.4483 0.084 Uiso 1 1 calc R . .
C69 C 0.4821(3) 0.93953(19) 0.4419(2) 0.1003(13) Uani 1 1 d . . .
H69 H 0.5026 0.9432 0.4832 0.120 Uiso 1 1 calc R . .
C70 C 0.5137(3) 0.97883(19) 0.4031(3) 0.1039(14) Uani 1 1 d . . .
H70 H 0.5545 1.0098 0.4180 0.125 Uiso 1 1 calc R . .
C71 C 0.4864(3) 0.97358(16) 0.3421(2) 0.0912(12) Uani 1 1 d . . .
H71 H 0.5091 1.0006 0.3156 0.109 Uiso 1 1 calc R . .
C72 C 0.4250(2) 0.92802(14) 0.31985(16) 0.0687(8) Uani 1 1 d . . .
H72 H 0.4072 0.9240 0.2783 0.082 Uiso 1 1 calc R . .

loop_
_atom_site_aniso_label
_atom_site_aniso_U_11
_atom_site_aniso_U_22
_atom_site_aniso_U_33
_atom_site_aniso_U_23
_atom_site_aniso_U_13
_atom_site_aniso_U_12
N1 0.087(2) 0.074(2) 0.153(3) -0.025(2) 0.017(2) -0.020(2)
N2 0.089(2) 0.072(2) 0.086(2) -0.0096(16) 0.0260(19) -0.034(2)
N3 0.100(3) 0.131(4) 0.230(5) -0.037(3) 0.077(3) -0.041(3)
N4A 0.074(8) 0.094(9) 0.055(8) 0.012(6) 0.000(6) 0.017(7)
N5A 0.051(8) 0.066(10) 0.046(4) 0.011(5) -0.016(3) -0.001(4)
N6A 0.112(8) 0.179(19) 0.093(7) 0.026(7) -0.007(5) 0.068(10)
N4B 0.082(9) 0.097(9) 0.049(8) 0.021(6) 0.002(5) -0.024(6)
N5B 0.081(11) 0.055(8) 0.097(10) 0.020(6) 0.005(6) 0.000(7)
N6B 0.062(6) 0.120(11) 0.282(19) 0.069(12) -0.006(7) 0.030(6)
N7 0.090(2) 0.123(3) 0.082(2) 0.024(2) 0.0005(19) -0.036(2)
N8 0.0703(19) 0.0644(17) 0.0581(17) 0.0079(13) 0.0153(15) -0.0112(15)
N9 0.103(3) 0.150(3) 0.082(2) 0.035(2) -0.012(2) -0.052(2)
N10 0.088(2) 0.086(2) 0.083(2) 0.0079(18) 0.0099(16) 0.0230(19)
N11 0.150(3) 0.077(2) 0.0517(16) 0.0031(17) 0.0294(17) 0.038(2)
N12 0.330(7) 0.074(3) 0.096(3) 0.016(2) 0.042(3) 0.027(4)
N13 0.090(2) 0.0554(17) 0.085(2) 0.0087(15) 0.0216(17) 0.0113(15)
N14 0.0428(14) 0.0701(18) 0.081(2) -0.0070(16) 0.0071(14) 0.0001(13)
N15 0.074(2) 0.125(3) 0.086(2) 0.0106(19) 0.0242(17) -0.0149(19)
N16A 0.107(3) 0.078(3) 0.107(3) -0.041(2) 0.043(3) -0.030(2)
N17A 0.113(3) 0.059(4) 0.045(4) -0.016(3) -0.003(3) -0.016(3)
N18A 0.184(6) 0.178(7) 0.092(4) 0.013(5) 0.049(3) -0.060(6)
N16B 0.107(3) 0.078(3) 0.107(3) -0.041(2) 0.043(3) -0.030(2)
N17B 0.113(3) 0.059(4) 0.045(4) -0.016(3) -0.003(3) -0.016(3)
N18B 0.184(6) 0.178(7) 0.092(4) 0.013(5) 0.049(3) -0.060(6)
Bi1 0.04580(6) 0.04323(6) 0.05908(7) 0.00043(5) 0.00800(4) 0.00199(5)
P1 0.0481(4) 0.0525(4) 0.0437(4) 0.0073(3) 0.0072(3) -0.0079(3)
C1 0.0511(17) 0.071(2) 0.0531(16) 0.0118(15) 0.0141(13) -0.0054(15)
C2 0.0573(18) 0.0537(17) 0.0631(18) 0.0103(14) 0.0204(15) 0.0050(14)
C3 0.085(3) 0.070(2) 0.073(2) 0.0087(17) 0.0339(19) 0.0128(19)
C4 0.084(3) 0.088(3) 0.099(3) 0.031(2) 0.052(2) 0.021(2)
C5 0.060(2) 0.133(4) 0.111(3) 0.020(3) 0.034(2) -0.014(2)
C6 0.066(2) 0.144(4) 0.079(2) -0.005(2) 0.0184(19) -0.034(2)
C7 0.0464(15) 0.0541(17) 0.0491(15) 0.0070(13) 0.0089(12) 0.0003(13)
C8 0.079(2) 0.058(2) 0.0620(19) 0.0011(15) 0.0111(16) 0.0135(17)
C9 0.081(2) 0.071(2) 0.084(2) 0.024(2) 0.021(2) 0.0292(19)
C10 0.066(2) 0.113(3) 0.065(2) 0.026(2) 0.0084(17) 0.027(2)
C11 0.063(2) 0.105(3) 0.0573(19) -0.0072(18) -0.0063(15) 0.003(2)
C12 0.0547(17) 0.0618(19) 0.0610(18) 0.0007(15) -0.0019(14) 0.0010(14)
C13 0.0551(17) 0.0469(16) 0.0517(16) 0.0137(13) -0.0051(13) -0.0140(13)
C14 0.139(3) 0.067(2) 0.072(2) 0.0092(18) 0.027(2) -0.031(2)
C15 0.201(5) 0.054(2) 0.101(3) 0.020(2) 0.022(3) -0.038(3)
C16 0.131(4) 0.048(2) 0.102(3) 0.005(2) -0.021(3) -0.008(2)
C17 0.079(2) 0.061(2) 0.101(3) 0.005(2) 0.000(2) 0.0092(19)
C18 0.068(2) 0.058(2) 0.089(2) 0.0222(17) 0.0151(18) 0.0057(17)
C19 0.0470(15) 0.0455(15) 0.0422(14) -0.0037(11) 0.0133(12) -0.0054(12)
C20 0.068(2) 0.0540(18) 0.0540(16) -0.0007(13) 0.0145(14) -0.0142(15)
C21 0.082(2) 0.056(2) 0.083(2) -0.0168(17) 0.035(2) -0.0269(18)
C22 0.057(2) 0.084(2) 0.086(2) -0.043(2) 0.0237(19) -0.0240(18)
C23 0.0508(19) 0.097(3) 0.0582(18) -0.0220(18) 0.0064(15) 0.0041(18)
C24 0.0463(16) 0.0667(18) 0.0496(16) 0.0017(13) 0.0142(13) 0.0029(14)
P2 0.0387(3) 0.0362(3) 0.0351(3) -0.0041(3) 0.0048(3) 0.0000(3)
C25 0.0392(14) 0.0434(14) 0.0388(13) -0.0013(11) 0.0030(10) 0.0007(12)
C26 0.0482(17) 0.071(2) 0.074(2) 0.0277(17) 0.0037(15) 0.0033(15)
C27 0.055(2) 0.084(2) 0.101(3) 0.041(2) -0.0028(18) 0.0100(18)
C28 0.0401(17) 0.095(3) 0.081(2) 0.0095(19) -0.0032(15) 0.0073(17)
C29 0.0452(18) 0.078(2) 0.082(2) 0.0094(18) 0.0046(15) -0.0097(16)
C30 0.0488(17) 0.0529(17) 0.0661(18) 0.0093(14) -0.0004(14) -0.0049(14)
C31 0.0353(13) 0.0423(14) 0.0365(12) -0.0026(10) 0.0021(10) -0.0013(11)
C32 0.0513(16) 0.0559(17) 0.0474(15) -0.0053(12) 0.0134(12) 0.0024(13)
C33 0.0499(17) 0.091(2) 0.0425(15) -0.0090(15) 0.0141(13) -0.0065(17)
C34 0.0530(18) 0.091(3) 0.0451(16) 0.0182(16) -0.0006(13) -0.0099(17)
C35 0.0581(18) 0.0563(18) 0.0621(19) 0.0160(15) -0.0039(15) -0.0030(14)
C36 0.0459(15) 0.0437(15) 0.0465(14) -0.0030(12) 0.0005(11) -0.0019(12)
C37 0.0452(15) 0.0369(13) 0.0357(13) -0.0056(10) 0.0070(11) -0.0030(11)
C38 0.0496(16) 0.0499(16) 0.0491(15) -0.0100(12) 0.0084(12) 0.0005(13)
C39 0.0622(18) 0.0552(18) 0.0606(18) -0.0066(14) 0.0228(15) 0.0074(15)
C40 0.094(2) 0.0454(17) 0.0528(17) -0.0126(13) 0.0316(17) -0.0053(17)
C41 0.080(2) 0.0605(19) 0.0472(16) -0.0188(14) 0.0113(15) -0.0214(17)
C42 0.0525(16) 0.0554(17) 0.0468(15) -0.0093(13) 0.0069(12) -0.0089(13)
C43 0.0384(13) 0.0361(13) 0.0428(13) -0.0036(10) 0.0054(11) 0.0019(11)
C44 0.074(2) 0.0514(18) 0.0505(16) -0.0116(13) 0.0140(14) -0.0134(15)
C45 0.098(3) 0.060(2) 0.071(2) -0.0266(16) 0.0172(19) -0.0267(19)
C46 0.077(2) 0.0418(17) 0.089(2) -0.0057(16) 0.0211(18) -0.0160(16)
C47 0.0624(19) 0.0513(18) 0.0595(18) 0.0073(14) 0.0120(14) -0.0069(15)
C48 0.0524(16) 0.0519(16) 0.0432(14) -0.0031(12) 0.0055(12) -0.0062(13)
P3 0.0457(4) 0.0366(3) 0.0395(3) -0.0009(3) 0.0090(3) 0.0031(3)
C49 0.0495(15) 0.0372(14) 0.0376(13) 0.0009(10) 0.0018(11) 0.0051(12)
C50 0.145(3) 0.0519(19) 0.0551(18) 0.0126(15) 0.036(2) 0.036(2)
C51 0.204(5) 0.054(2) 0.079(2) 0.0267(19) 0.050(3) 0.049(3)
C52 0.104(3) 0.068(2) 0.0558(19) 0.0256(16) 0.0197(18) 0.017(2)
C53 0.079(2) 0.069(2) 0.0482(16) 0.0083(15) 0.0215(15) 0.0122(17)
C54 0.079(2) 0.0464(16) 0.0568(17) 0.0045(13) 0.0265(15) 0.0108(15)
C55 0.0475(15) 0.0389(14) 0.0382(13) 0.0024(10) 0.0114(11) 0.0059(11)
C56 0.0521(17) 0.0488(15) 0.0512(15) 0.0036(12) 0.0131(13) 0.0065(13)
C57 0.0490(17) 0.083(2) 0.0552(17) 0.0006(16) 0.0112(13) 0.0059(16)
C58 0.061(2) 0.086(3) 0.0517(17) 0.0085(16) 0.0125(15) 0.0303(19)
C59 0.085(2) 0.0549(19) 0.0596(18) 0.0131(15) 0.0200(17) 0.0263(19)
C60 0.0640(18) 0.0423(16) 0.0516(16) 0.0037(12) 0.0158(13) 0.0081(14)
C61 0.0483(15) 0.0394(14) 0.0423(14) 0.0010(11) 0.0124(12) 0.0045(12)
C62 0.0547(18) 0.071(2) 0.0516(16) 0.0011(14) 0.0081(13) 0.0143(15)
C63 0.064(2) 0.070(2) 0.069(2) 0.0056(17) 0.0265(17) 0.0265(17)
C64 0.095(3) 0.0515(18) 0.068(2) -0.0050(15) 0.0400(19) 0.0124(18)
C65 0.083(2) 0.0586(19) 0.0555(17) -0.0158(14) 0.0193(16) -0.0085(17)
C66 0.0535(16) 0.0474(16) 0.0510(16) -0.0022(12) 0.0116(13) -0.0018(13)
C67 0.0486(16) 0.0443(16) 0.0596(17) -0.0083(13) 0.0115(13) -0.0001(13)
C68 0.077(2) 0.062(2) 0.071(2) -0.0154(16) 0.0069(17) -0.0143(17)
C69 0.109(3) 0.087(3) 0.100(3) -0.033(2) -0.007(2) -0.029(3)
C70 0.088(3) 0.073(3) 0.150(4) -0.033(3) 0.012(3) -0.027(2)
C71 0.079(3) 0.061(2) 0.140(4) 0.001(2) 0.040(3) -0.020(2)
C72 0.067(2) 0.063(2) 0.079(2) 0.0011(17) 0.0224(17) -0.0091(17)

loop_
_atom_type_symbol
_atom_type_description
_atom_type_scat_dispersion_real
_atom_type_scat_dispersion_imag
_atom_type_scat_source
C C 0.0033 0.0016 'International Tables Vol C Tables 4.2.6.8 and 6.1.1.4'
H H 0.0000 0.0000 'International Tables Vol C Tables 4.2.6.8 and 6.1.1.4'
N N 0.0061 0.0033 'International Tables Vol C Tables 4.2.6.8 and 6.1.1.4'
P P 0.1023 0.0942 'International Tables Vol C Tables 4.2.6.8 and 6.1.1.4'
Bi Bi -4.1077 10.2566 'International Tables Vol C Tables 4.2.6.8 and 6.1.1.4'

loop_
_geom_angle_atom_site_label_1
_geom_angle_atom_site_label_2
_geom_angle_atom_site_label_3
_geom_angle
N2 N1 Bi1 121.8(3)
N3 N2 N1 176.3(4)
N5A N4A Bi1 121.6(14)
N6A N5A N4A 176.1(19)
N5B N4B Bi1 113.6(16)
N6B N5B N4B 170(3)
N8 N7 Bi1 124.5(2)
N9 N8 N7 176.1(3)
N11 N10 Bi1 121.6(3)
N12 N11 N10 178.2(5)
N14 N13 Bi1 119.8(2)
N15 N14 N13 177.7(4)
N17A N16A Bi1 139(2)
N18A N17A N16A 165(3)
N17B N16B Bi1 126.9(4)
N18B N17B N16B 173.7(8)
N16B Bi1 N13 173.02(12)
N16B Bi1 N4B 101.8(6)
N13 Bi1 N4B 80.1(6)
N16B Bi1 N1 85.47(14)
N13 Bi1 N1 87.57(11)
N4B Bi1 N1 100.4(4)
N16B Bi1 N7 92.09(14)
N13 Bi1 N7 94.87(11)
N4B Bi1 N7 79.1(4)
N1 Bi1 N7 177.37(12)
N16B Bi1 N4A 92.6(4)
N13 Bi1 N4A 88.4(4)
N4B Bi1 N4A 11.4(7)
N1 Bi1 N4A 93.0(7)
N7 Bi1 N4A 86.1(7)
N16B Bi1 N10 92.94(14)
N13 Bi1 N10 86.50(10)
N4B Bi1 N10 162.1(5)
N1 Bi1 N10 90.77(13)
N7 Bi1 N10 90.35(12)
N4A Bi1 N10 173.5(5)
N16B Bi1 N16A 25.7(3)
N13 Bi1 N16A 160.2(4)
N4B Bi1 N16A 83.6(7)
N1 Bi1 N16A 106.5(3)
N7 Bi1 N16A 70.8(3)
N4A Bi1 N16A 77.3(6)
N10 Bi1 N16A 106.7(4)
C7 P1 C13 111.12(13)
C7 P1 C1 107.32(13)
C13 P1 C1 110.17(13)
C7 P1 C19 110.68(12)
C13 P1 C19 107.02(12)
C1 P1 C19 110.56(13)
C2 C1 C6 119.7(3)
C2 C1 P1 122.7(2)
C6 C1 P1 117.6(3)
C1 C2 C3 120.0(3)
C1 C2 H2 120.0
C3 C2 H2 120.0
C4 C3 C2 120.0(3)
C4 C3 H3 120.0
C2 C3 H3 120.0
C5 C4 C3 120.0(3)
C5 C4 H4 120.0
C3 C4 H4 120.0
C4 C5 C6 120.9(4)
C4 C5 H5 119.6
C6 C5 H5 119.6
C5 C6 C1 119.5(4)
C5 C6 H6 120.3
C1 C6 H6 120.3
C12 C7 C8 119.5(3)
C12 C7 P1 121.7(2)
C8 C7 P1 118.7(2)
C9 C8 C7 120.1(3)
C9 C8 H8 120.0
C7 C8 H8 120.0
C10 C9 C8 120.3(3)
C10 C9 H9 119.9
C8 C9 H9 119.9
C9 C10 C11 120.5(3)
C9 C10 H10 119.8
C11 C10 H10 119.8
C10 C11 C12 120.4(3)
C10 C11 H11 119.8
C12 C11 H11 119.8
C7 C12 C11 119.2(3)
C7 C12 H12 120.4
C11 C12 H12 120.4
C14 C13 C18 118.0(3)
C14 C13 P1 123.2(3)
C18 C13 P1 118.8(2)
C13 C14 C15 119.4(4)
C13 C14 H14 120.3
C15 C14 H14 120.3
C16 C15 C14 121.6(4)
C16 C15 H15 119.2
C14 C15 H15 119.2
C15 C16 C17 119.8(4)
C15 C16 H16 120.1
C17 C16 H16 120.1
C16 C17 C18 119.8(4)
C16 C17 H17 120.1
C18 C17 H17 120.1
C17 C18 C13 121.4(3)
C17 C18 H18 119.3
C13 C18 H18 119.3
C24 C19 C20 119.4(3)
C24 C19 P1 118.5(2)
C20 C19 P1 122.0(2)
C21 C20 C19 119.5(3)
C21 C20 H20 120.3
C19 C20 H20 120.3
C22 C21 C20 120.7(3)
C22 C21 H21 119.7
C20 C21 H21 119.7
C23 C22 C21 120.0(3)
C23 C22 H22 120.0
C21 C22 H22 120.0
C22 C23 C24 120.2(3)
C22 C23 H23 119.9
C24 C23 H23 119.9
C23 C24 C19 120.2(3)
C23 C24 H24 119.9
C19 C24 H24 119.9
C37 P2 C31 109.93(11)
C37 P2 C43 109.50(11)
C31 P2 C43 111.54(11)
C37 P2 C25 109.07(11)
C31 P2 C25 106.30(11)
C43 P2 C25 110.44(11)
C26 C25 C30 119.2(2)
C26 C25 P2 121.4(2)
C30 C25 P2 119.4(2)
C25 C26 C27 119.9(3)
C25 C26 H26 120.0
C27 C26 H26 120.0
C28 C27 C26 120.4(3)
C28 C27 H27 119.8
C26 C27 H27 119.8
C29 C28 C27 120.0(3)
C29 C28 H28 120.0
C27 C28 H28 120.0
C28 C29 C30 120.4(3)
C28 C29 H29 119.8
C30 C29 H29 119.8
C29 C30 C25 120.1(3)
C29 C30 H30 120.0
C25 C30 H30 120.0
C36 C31 C32 118.9(2)
C36 C31 P2 121.06(18)
C32 C31 P2 119.87(19)
C33 C32 C31 119.9(3)
C33 C32 H32 120.0
C31 C32 H32 120.0
C34 C33 C32 119.8(3)
C34 C33 H33 120.1
C32 C33 H33 120.1
C35 C34 C33 120.8(3)
C35 C34 H34 119.6
C33 C34 H34 119.6
C34 C35 C36 120.2(3)
C34 C35 H35 119.9
C36 C35 H35 119.9
C35 C36 C31 120.3(2)
C35 C36 H36 119.9
C31 C36 H36 119.9
C42 C37 C38 119.8(2)
C42 C37 P2 120.18(19)
C38 C37 P2 119.94(18)
C39 C38 C37 119.9(3)
C39 C38 H38 120.1
C37 C38 H38 120.1
C40 C39 C38 120.1(3)
C40 C39 H39 120.0
C38 C39 H39 120.0
C41 C40 C39 120.5(3)
C41 C40 H40 119.8
C39 C40 H40 119.8
C40 C41 C42 120.2(3)
C40 C41 H41 119.9
C42 C41 H41 119.9
C37 C42 C41 119.5(3)
C37 C42 H42 120.3
C41 C42 H42 120.3
C44 C43 C48 118.9(2)
C44 C43 P2 121.52(19)
C48 C43 P2 119.53(19)
C45 C44 C43 120.0(3)
C45 C44 H44 120.0
C43 C44 H44 120.0
C46 C45 C44 120.5(3)
C46 C45 H45 119.7
C44 C45 H45 119.7
C47 C46 C45 119.7(3)
C47 C46 H46 120.1
C45 C46 H46 120.1
C46 C47 C48 120.6(3)
C46 C47 H47 119.7
C48 C47 H47 119.7
C47 C48 C43 120.3(2)
C47 C48 H48 119.8
C43 C48 H48 119.8
C67 P3 C61 108.94(12)
C67 P3 C49 111.65(12)
C61 P3 C49 108.41(11)
C67 P3 C55 108.75(12)
C61 P3 C55 111.58(11)
C49 P3 C55 107.52(11)
C50 C49 C54 118.9(2)
C50 C49 P3 120.5(2)
C54 C49 P3 120.52(19)
C49 C50 C51 119.5(3)
C49 C50 H50 120.3
C51 C50 H50 120.3
C52 C51 C50 120.9(3)
C52 C51 H51 119.6
C50 C51 H51 119.6
C53 C52 C51 119.7(3)
C53 C52 H52 120.1
C51 C52 H52 120.1
C52 C53 C54 120.3(3)
C52 C53 H53 119.9
C54 C53 H53 119.9
C53 C54 C49 120.6(3)
C53 C54 H54 119.7
C49 C54 H54 119.7
C60 C55 C56 119.2(2)
C60 C55 P3 122.1(2)
C56 C55 P3 118.70(19)
C57 C56 C55 119.8(3)
C57 C56 H56 120.1
C55 C56 H56 120.1
C58 C57 C56 120.2(3)
C58 C57 H57 119.9
C56 C57 H57 119.9
C59 C58 C57 120.4(3)
C59 C58 H58 119.8
C57 C58 H58 119.8
C58 C59 C60 120.5(3)
C58 C59 H59 119.8
C60 C59 H59 119.8
C59 C60 C55 120.0(3)
C59 C60 H60 120.0
C55 C60 H60 120.0
C66 C61 C62 119.7(2)
C66 C61 P3 121.53(19)
C62 C61 P3 118.5(2)
C63 C62 C61 119.8(3)
C63 C62 H62 120.1
C61 C62 H62 120.1
C64 C63 C62 120.0(3)
C64 C63 H63 120.0
C62 C63 H63 120.0
C63 C64 C65 120.7(3)
C63 C64 H64 119.7
C65 C64 H64 119.7
C64 C65 C66 120.5(3)
C64 C65 H65 119.8
C66 C65 H65 119.8
C61 C66 C65 119.4(3)
C61 C66 H66 120.3
C65 C66 H66 120.3
C68 C67 C72 119.0(3)
C68 C67 P3 121.9(2)
C72 C67 P3 119.1(2)
C67 C68 C69 119.5(3)
C67 C68 H68 120.2
C69 C68 H68 120.2
C70 C69 C68 121.0(4)
C70 C69 H69 119.5
C68 C69 H69 119.5
C69 C70 C71 120.6(4)
C69 C70 H70 119.7
C71 C70 H70 119.7
C70 C71 C72 119.9(4)
C70 C71 H71 120.1
C72 C71 H71 120.1
C71 C72 C67 120.0(3)
C71 C72 H72 120.0
C67 C72 H72 120.0

loop_
_geom_bond_atom_site_label_1
_geom_bond_atom_site_label_2
_geom_bond_distance
N1 N2 1.163(4)
N1 Bi1 2.415(3)
N2 N3 1.116(5)
N4A N5A 1.189(10)
N4A Bi1 2.44(2)
N5A N6A 1.120(8)
N4B N5B 1.190(10)
N4B Bi1 2.39(2)
N5B N6B 1.119(8)
N7 N8 1.172(4)
N7 Bi1 2.417(3)
N8 N9 1.120(4)
N10 N11 1.172(4)
N10 Bi1 2.455(3)
N11 N12 1.137(5)
N13 N14 1.195(4)
N13 Bi1 2.386(3)
N14 N15 1.147(4)
N16A N17A 1.160(10)
N16A Bi1 2.759(14)
N17A N18A 1.109(10)
N16B N17B 1.203(8)
N16B Bi1 2.365(4)
N17B N18B 1.105(8)
P1 C7 1.789(3)
P1 C13 1.790(3)
P1 C1 1.793(3)
P1 C19 1.798(3)
C1 C2 1.371(4)
C1 C6 1.389(4)
C2 C3 1.391(4)
C2 H2 0.9300
C3 C4 1.373(5)
C3 H3 0.9300
C4 C5 1.359(6)
C4 H4 0.9300
C5 C6 1.380(5)
C5 H5 0.9300
C6 H6 0.9300
C7 C12 1.379(4)
C7 C8 1.390(4)
C8 C9 1.372(4)
C8 H8 0.9300
C9 C10 1.361(5)
C9 H9 0.9300
C10 C11 1.364(5)
C10 H10 0.9300
C11 C12 1.392(4)
C11 H11 0.9300
C12 H12 0.9300
C13 C14 1.374(4)
C13 C18 1.377(4)
C14 C15 1.387(6)
C14 H14 0.9300
C15 C16 1.340(6)
C15 H15 0.9300
C16 C17 1.353(5)
C16 H16 0.9300
C17 C18 1.374(4)
C17 H17 0.9300
C18 H18 0.9300
C19 C24 1.383(4)
C19 C20 1.387(3)
C20 C21 1.377(4)
C20 H20 0.9300
C21 C22 1.371(5)
C21 H21 0.9300
C22 C23 1.366(5)
C22 H22 0.9300
C23 C24 1.376(4)
C23 H23 0.9300
C24 H24 0.9300
P2 C37 1.797(2)
P2 C31 1.797(2)
P2 C43 1.798(2)
P2 C25 1.798(2)
C25 C26 1.375(4)
C25 C30 1.381(4)
C26 C27 1.379(4)
C26 H26 0.9300
C27 C28 1.367(4)
C27 H27 0.9300
C28 C29 1.356(4)
C28 H28 0.9300
C29 C30 1.381(4)
C29 H29 0.9300
C30 H30 0.9300
C31 C36 1.387(3)
C31 C32 1.396(3)
C32 C33 1.384(4)
C32 H32 0.9300
C33 C34 1.371(4)
C33 H33 0.9300
C34 C35 1.362(4)
C34 H34 0.9300
C35 C36 1.378(4)
C35 H35 0.9300
C36 H36 0.9300
C37 C42 1.377(3)
C37 C38 1.391(3)
C38 C39 1.378(4)
C38 H38 0.9300
C39 C40 1.373(4)
C39 H39 0.9300
C40 C41 1.364(4)
C40 H40 0.9300
C41 C42 1.394(4)
C41 H41 0.9300
C42 H42 0.9300
C43 C44 1.384(3)
C43 C48 1.393(3)
C44 C45 1.379(4)
C44 H44 0.9300
C45 C46 1.375(4)
C45 H45 0.9300
C46 C47 1.367(4)
C46 H46 0.9300
C47 C48 1.371(4)
C47 H47 0.9300
C48 H48 0.9300
P3 C67 1.787(3)
P3 C61 1.793(2)
P3 C49 1.794(2)
P3 C55 1.796(3)
C49 C50 1.366(4)
C49 C54 1.378(3)
C50 C51 1.386(4)
C50 H50 0.9300
C51 C52 1.357(4)
C51 H51 0.9300
C52 C53 1.350(4)
C52 H52 0.9300
C53 C54 1.371(4)
C53 H53 0.9300
C54 H54 0.9300
C55 C60 1.390(3)
C55 C56 1.393(4)
C56 C57 1.384(4)
C56 H56 0.9300
C57 C58 1.373(4)
C57 H57 0.9300
C58 C59 1.363(4)
C58 H58 0.9300
C59 C60 1.380(4)
C59 H59 0.9300
C60 H60 0.9300
C61 C66 1.380(3)
C61 C62 1.391(4)
C62 C63 1.386(4)
C62 H62 0.9300
C63 C64 1.360(4)
C63 H63 0.9300
C64 C65 1.365(4)
C64 H64 0.9300
C65 C66 1.388(4)
C65 H65 0.9300
C66 H66 0.9300
C67 C68 1.376(4)
C67 C72 1.397(4)
C68 C69 1.385(5)
C68 H68 0.9300
C69 C70 1.347(6)
C69 H69 0.9300
C70 C71 1.364(6)
C70 H70 0.9300
C71 C72 1.380(5)
C71 H71 0.9300
C72 H72 0.9300

loop_
_geom_torsion_atom_site_label_1
_geom_torsion_atom_site_label_2
_geom_torsion_atom_site_label_3
_geom_torsion_atom_site_label_4
_geom_torsion
Bi1 N1 N2 N3 -161(8)
Bi1 N4A N5A N6A 144(32)
Bi1 N4B N5B N6B -129(13)
Bi1 N7 N8 N9 179(100)
Bi1 N10 N11 N12 177(100)
Bi1 N13 N14 N15 -149(9)
Bi1 N16A N17A N18A 103(13)
Bi1 N16B N17B N18B -141(6)
N17B N16B Bi1 N13 -166.6(9)
N17B N16B Bi1 N4B -61.7(6)
N17B N16B Bi1 N1 -161.4(5)
N17B N16B Bi1 N7 17.6(5)
N17B N16B Bi1 N4A -68.6(8)
N17B N16B Bi1 N10 108.1(5)
N17B N16B Bi1 N16A -15.8(11)
N14 N13 Bi1 N16B -46.8(12)
N14 N13 Bi1 N4B -153.1(4)
N14 N13 Bi1 N1 -52.1(3)
N14 N13 Bi1 N7 128.9(3)
N14 N13 Bi1 N4A -145.1(7)
N14 N13 Bi1 N10 38.8(3)
N14 N13 Bi1 N16A 171.6(12)
N5B N4B Bi1 N16B -93(2)
N5B N4B Bi1 N13 80(2)
N5B N4B Bi1 N1 -6(3)
N5B N4B Bi1 N7 177(3)
N5B N4B Bi1 N4A -56(3)
N5B N4B Bi1 N10 122.1(18)
N5B N4B Bi1 N16A -111(3)
N2 N1 Bi1 N16B 143.3(4)
N2 N1 Bi1 N13 -37.4(4)
N2 N1 Bi1 N4B 42.1(7)
N2 N1 Bi1 N7 121(3)
N2 N1 Bi1 N4A 50.9(5)
N2 N1 Bi1 N10 -123.8(4)
N2 N1 Bi1 N16A 128.5(6)
N8 N7 Bi1 N16B 109.9(4)
N8 N7 Bi1 N13 -69.6(3)
N8 N7 Bi1 N4B -148.5(7)
N8 N7 Bi1 N1 132(3)
N8 N7 Bi1 N4A -157.6(5)
N8 N7 Bi1 N10 16.9(3)
N8 N7 Bi1 N16A 124.5(6)
N5A N4A Bi1 N16B -151(3)
N5A N4A Bi1 N13 22(3)
N5A N4A Bi1 N4B 65(3)
N5A N4A Bi1 N1 -66(3)
N5A N4A Bi1 N7 117(3)
N5A N4A Bi1 N10 59(7)
N5A N4A Bi1 N16A -172(3)
N11 N10 Bi1 N16B 65.4(3)
N11 N10 Bi1 N13 -107.7(3)
N11 N10 Bi1 N4B -149.0(15)
N11 N10 Bi1 N1 -20.2(3)
N11 N10 Bi1 N7 157.5(3)
N11 N10 Bi1 N4A -145(5)
N11 N10 Bi1 N16A 87.4(4)
N17A N16A Bi1 N16B 16(2)
N17A N16A Bi1 N13 -174(2)
N17A N16A Bi1 N4B 151(3)
N17A N16A Bi1 N1 52(3)
N17A N16A Bi1 N7 -128(3)
N17A N16A Bi1 N4A 142(3)
N17A N16A Bi1 N10 -44(3)
C7 P1 C1 C2 -125.7(3)
C13 P1 C1 C2 113.2(3)
C19 P1 C1 C2 -4.9(3)
C7 P1 C1 C6 52.7(3)
C13 P1 C1 C6 -68.4(3)
C19 P1 C1 C6 173.6(3)
C6 C1 C2 C3 0.0(5)
P1 C1 C2 C3 178.4(2)
C1 C2 C3 C4 0.1(5)
C2 C3 C4 C5 0.9(5)
C3 C4 C5 C6 -2.0(6)
C4 C5 C6 C1 2.1(6)
C2 C1 C6 C5 -1.0(6)
P1 C1 C6 C5 -179.5(3)
C13 P1 C7 C12 7.4(3)
C1 P1 C7 C12 -113.1(2)
C19 P1 C7 C12 126.1(2)
C13 P1 C7 C8 -175.0(2)
C1 P1 C7 C8 64.5(3)
C19 P1 C7 C8 -56.2(3)
C12 C7 C8 C9 -1.1(4)
P1 C7 C8 C9 -178.8(2)
C7 C8 C9 C10 0.4(5)
C8 C9 C10 C11 0.3(5)
C9 C10 C11 C12 -0.4(5)
C8 C7 C12 C11 1.0(4)
P1 C7 C12 C11 178.7(2)
C10 C11 C12 C7 -0.3(5)
C7 P1 C13 C14 -123.7(3)
C1 P1 C13 C14 -4.9(3)
C19 P1 C13 C14 115.3(3)
C7 P1 C13 C18 58.1(3)
C1 P1 C13 C18 177.0(2)
C19 P1 C13 C18 -62.8(3)
C18 C13 C14 C15 0.2(5)
P1 C13 C14 C15 -177.9(3)
C13 C14 C15 C16 -1.7(7)
C14 C15 C16 C17 2.0(7)
C15 C16 C17 C18 -0.9(6)
C16 C17 C18 C13 -0.6(5)
C14 C13 C18 C17 0.9(5)
P1 C13 C18 C17 179.1(3)
C7 P1 C19 C24 179.2(2)
C13 P1 C19 C24 -59.6(2)
C1 P1 C19 C24 60.4(2)
C7 P1 C19 C20 -3.8(3)
C13 P1 C19 C20 117.4(2)
C1 P1 C19 C20 -122.6(2)
C24 C19 C20 C21 -0.3(4)
P1 C19 C20 C21 -177.3(2)
C19 C20 C21 C22 -0.8(4)
C20 C21 C22 C23 0.7(5)
C21 C22 C23 C24 0.5(5)
C22 C23 C24 C19 -1.5(4)
C20 C19 C24 C23 1.4(4)
P1 C19 C24 C23 178.5(2)
C37 P2 C25 C26 94.7(2)
C31 P2 C25 C26 -146.8(2)
C43 P2 C25 C26 -25.7(3)
C37 P2 C25 C30 -84.5(2)
C31 P2 C25 C30 33.9(2)
C43 P2 C25 C30 155.1(2)
C30 C25 C26 C27 -0.9(5)
P2 C25 C26 C27 179.8(3)
C25 C26 C27 C28 0.1(6)
C26 C27 C28 C29 1.2(6)
C27 C28 C29 C30 -1.6(5)
C28 C29 C30 C25 0.8(5)
C26 C25 C30 C29 0.5(4)
P2 C25 C30 C29 179.7(2)
C37 P2 C31 C36 -2.3(2)
C43 P2 C31 C36 119.4(2)
C25 P2 C31 C36 -120.2(2)
C37 P2 C31 C32 173.06(19)
C43 P2 C31 C32 -65.3(2)
C25 P2 C31 C32 55.2(2)
C36 C31 C32 C33 -0.5(4)
P2 C31 C32 C33 -175.9(2)
C31 C32 C33 C34 1.4(4)
C32 C33 C34 C35 -0.9(4)
C33 C34 C35 C36 -0.5(4)
C34 C35 C36 C31 1.5(4)
C32 C31 C36 C35 -1.0(4)
P2 C31 C36 C35 174.4(2)
C31 P2 C37 C42 -104.8(2)
C43 P2 C37 C42 132.4(2)
C25 P2 C37 C42 11.4(2)
C31 P2 C37 C38 72.9(2)
C43 P2 C37 C38 -50.0(2)
C25 P2 C37 C38 -170.9(2)
C42 C37 C38 C39 1.5(4)
P2 C37 C38 C39 -176.2(2)
C37 C38 C39 C40 -0.5(4)
C38 C39 C40 C41 -0.8(4)
C39 C40 C41 C42 1.0(4)
C38 C37 C42 C41 -1.3(4)
P2 C37 C42 C41 176.4(2)
C40 C41 C42 C37 0.0(4)
C37 P2 C43 C44 142.9(2)
C31 P2 C43 C44 21.0(3)
C25 P2 C43 C44 -97.0(2)
C37 P2 C43 C48 -39.6(2)
C31 P2 C43 C48 -161.5(2)
C25 P2 C43 C48 80.5(2)
C48 C43 C44 C45 -0.2(4)
P2 C43 C44 C45 177.3(2)
C43 C44 C45 C46 -0.1(5)
C44 C45 C46 C47 0.3(5)
C45 C46 C47 C48 -0.2(5)
C46 C47 C48 C43 -0.2(4)
C44 C43 C48 C47 0.4(4)
P2 C43 C48 C47 -177.2(2)
C67 P3 C49 C50 -118.0(3)
C61 P3 C49 C50 2.1(3)
C55 P3 C49 C50 122.8(3)
C67 P3 C49 C54 63.9(3)
C61 P3 C49 C54 -176.0(2)
C55 P3 C49 C54 -55.3(2)
C54 C49 C50 C51 -0.5(5)
P3 C49 C50 C51 -178.6(3)
C49 C50 C51 C52 -2.4(7)
C50 C51 C52 C53 2.2(7)
C51 C52 C53 C54 0.8(6)
C52 C53 C54 C49 -3.7(5)
C50 C49 C54 C53 3.5(5)
P3 C49 C54 C53 -178.4(2)
C67 P3 C55 C60 12.4(2)
C61 P3 C55 C60 -107.8(2)
C49 P3 C55 C60 133.4(2)
C67 P3 C55 C56 -165.72(19)
C61 P3 C55 C56 74.1(2)
C49 P3 C55 C56 -44.7(2)
C60 C55 C56 C57 0.3(4)
P3 C55 C56 C57 178.5(2)
C55 C56 C57 C58 -0.9(4)
C56 C57 C58 C59 1.1(4)
C57 C58 C59 C60 -0.7(4)
C58 C59 C60 C55 0.1(4)
C56 C55 C60 C59 0.1(4)
P3 C55 C60 C59 -178.0(2)
C67 P3 C61 C66 -145.9(2)
C49 P3 C61 C66 92.4(2)
C55 P3 C61 C66 -25.8(2)
C67 P3 C61 C62 40.3(2)
C49 P3 C61 C62 -81.4(2)
C55 P3 C61 C62 160.4(2)
C66 C61 C62 C63 -0.2(4)
P3 C61 C62 C63 173.7(2)
C61 C62 C63 C64 0.0(5)
C62 C63 C64 C65 0.5(5)
C63 C64 C65 C66 -0.9(5)
C62 C61 C66 C65 -0.2(4)
P3 C61 C66 C65 -173.9(2)
C64 C65 C66 C61 0.7(4)
C61 P3 C67 C68 -129.7(2)
C49 P3 C67 C68 -10.0(3)
C55 P3 C67 C68 108.5(3)
C61 P3 C67 C72 53.2(3)
C49 P3 C67 C72 172.9(2)
C55 P3 C67 C72 -68.6(2)
C72 C67 C68 C69 1.3(5)
P3 C67 C68 C69 -175.8(3)
C67 C68 C69 C70 0.4(6)
C68 C69 C70 C71 -1.4(7)
C69 C70 C71 C72 0.7(6)
C70 C71 C72 C67 1.1(5)
C68 C67 C72 C71 -2.0(5)
P3 C67 C72 C71 175.1(3)
